data_7000068
loop_
_publ_author_name
'Mu\~noz-Hern\'andez, Miguel-Angel'
'Montiel-Palma, Virginia'
'Huitr\'on-Rattinger, Estefan\'ia'
'Cort\'es-Llamas, Sara'
'Tiempos-Flores, Norma'
'Grevy, Jean-Michel'
'Silvestru, Cristian'
'Power, Philip'

_publ_section_title
;
 Dichloro and alkylchloro gallium derivatives of
 dichalcogenoimidodiphosphinate ligands: isolation of a spirogallium
 cation.
;
_journal_issue 1
_journal_name_full 'Dalton transactions (Cambridge, England : 2003)'
_journal_page_first 193
_journal_page_last 199
_journal_paper_doi 10.1039/b412874e
_journal_year 2005
_chemical_formula_sum 'C14 H16 Cl2 Ga N P2 S2'
_chemical_formula_weight 464.96
_chemical_name_common 'Compound 5'
_chemical_name_systematic
;
?
;
_space_group_IT_number 2
_symmetry_cell_setting triclinic
_symmetry_space_group_name_Hall '-P 1'
_symmetry_space_group_name_H-M 'P -1'
_atom_sites_solution_hydrogens geom
_atom_sites_solution_primary direct
_atom_sites_solution_secondary difmap
_audit_creation_method SHELXL-97
_cell_angle_alpha 86.4200(10)
_cell_angle_beta 85.5120(10)
_cell_angle_gamma 73.4930(10)
_cell_formula_units_Z 2
_cell_length_a 9.4244(7)
_cell_length_b 9.9156(7)
_cell_length_c 11.1223(8)
_cell_measurement_temperature 100(2)
_cell_volume 992.59(12)
_computing_cell_refinement 'Bruker SMART'
_computing_data_collection 'Bruker SMART'
_computing_data_reduction 'Bruker SHELXTL'
_computing_molecular_graphics 'Bruker SHELXTL'
_computing_publication_material 'Bruker SHELXTL'
_computing_structure_refinement 'SHELXL-97 (Sheldrick, 1997)'
_computing_structure_solution 'SHELXS-97 (Sheldrick, 1990)'
_diffrn_ambient_temperature 100(2)
_diffrn_measured_fraction_theta_full 0.980
_diffrn_measured_fraction_theta_max 0.980
_diffrn_measurement_device_type 'CCD area detector'
_diffrn_measurement_method 'phi and omega scans'
_diffrn_radiation_monochromator graphite
_diffrn_radiation_source 'fine-focus sealed tube'
_diffrn_radiation_type MoK\a
_diffrn_radiation_wavelength 0.71073
_diffrn_reflns_av_R_equivalents 0.0209
_diffrn_reflns_av_sigmaI/netI 0.0259
_diffrn_reflns_limit_h_max 12
_diffrn_reflns_limit_h_min -11
_diffrn_reflns_limit_k_max 12
_diffrn_reflns_limit_k_min -12
_diffrn_reflns_limit_l_max 14
_diffrn_reflns_limit_l_min -14
_diffrn_reflns_number 9674
_diffrn_reflns_theta_full 27.02
_diffrn_reflns_theta_max 27.02
_diffrn_reflns_theta_min 1.84
_exptl_absorpt_coefficient_mu 2.021
_exptl_crystal_colour colorless
_exptl_crystal_density_diffrn 1.556
_exptl_crystal_density_method 'not measured'
_exptl_crystal_description block
_exptl_crystal_F_000 468
_exptl_crystal_size_max 0.37
_exptl_crystal_size_mid 0.22
_exptl_crystal_size_min 0.15
_refine_diff_density_max 0.372
_refine_diff_density_min -0.300
_refine_diff_density_rms 0.061
_refine_ls_extinction_method none
_refine_ls_goodness_of_fit_ref 1.074
_refine_ls_hydrogen_treatment mixed
_refine_ls_matrix_type full
_refine_ls_number_parameters 201
_refine_ls_number_reflns 4263
_refine_ls_number_restraints 0
_refine_ls_restrained_S_all 1.074
_refine_ls_R_factor_all 0.0314
_refine_ls_R_factor_gt 0.0282
_refine_ls_shift/su_max 0.001
_refine_ls_shift/su_mean 0.000
_refine_ls_structure_factor_coef Fsqd
_refine_ls_weighting_details 'calc w=1/[\s^2^(Fo^2^)+(0.0440P)^2^+0.1252P] where P=(Fo^2^+2Fc^2^)/3'
_refine_ls_weighting_scheme calc
_refine_ls_wR_factor_gt 0.0769
_refine_ls_wR_factor_ref 0.0781
_reflns_number_gt 3811
_reflns_number_total 4263
_reflns_threshold_expression >2sigma(I)
_cod_data_source_file b412874e.txt
_cod_data_source_block gakl2m
_cod_depositor_comments
;
The following automatic conversions were performed:
'_symmetry_cell_setting' value 'Triclinic' changed to 'triclinic'
according to '/home/saulius/struct/CIF-dictionaries/cif_core.dic'
dictionary named 'cif_core.dic' version 2.4.1 from 2010-06-29.

Automatic conversion script
Id: cif_fix_enum 1527 2010-12-29 10:47:43Z saulius 
;
_cod_original_sg_symbol_H-M P-1
_cod_database_code 7000068

loop_
_symmetry_equiv_pos_as_xyz
'x, y, z'
'-x, -y, -z'

loop_
_atom_site_label
_atom_site_type_symbol
_atom_site_fract_x
_atom_site_fract_y
_atom_site_fract_z
_atom_site_U_iso_or_equiv
_atom_site_adp_type
_atom_site_occupancy
_atom_site_symmetry_multiplicity
_atom_site_calc_flag
_atom_site_refinement_flags
_atom_site_disorder_assembly
_atom_site_disorder_group
Ga1 Ga 1.14184(2) 0.24491(2) 0.336571(19) 0.04503(9) Uani 1 1 d . . .
P1 P 0.82453(5) 0.46745(5) 0.24735(4) 0.03704(11) Uani 1 1 d . . .
S1 S 1.04915(5) 0.44131(5) 0.21938(4) 0.04544(12) Uani 1 1 d . . .
P2 P 0.81028(5) 0.30245(5) 0.47332(4) 0.04114(12) Uani 1 1 d . . .
S2 S 1.02525(6) 0.25312(6) 0.52234(4) 0.04946(13) Uani 1 1 d . . .
Cl1 Cl 1.14611(9) 0.05432(7) 0.24754(6) 0.0797(2) Uani 1 1 d . . .
C1 C 0.7427(2) 0.65226(19) 0.21799(17) 0.0392(4) Uani 1 1 d . . .
C7 C 0.7645(2) 0.3769(2) 0.13372(16) 0.0436(4) Uani 1 1 d . . .
N1 N 0.76516(18) 0.43004(17) 0.37843(14) 0.0435(3) Uani 1 1 d . . .
C2 C 0.7580(2) 0.7122(2) 0.10356(19) 0.0532(5) Uani 1 1 d . . .
H2 H 0.8078 0.6564 0.0407 0.064 Uiso 1 1 calc R . .
C6 C 0.6669(2) 0.7348(2) 0.31019(19) 0.0481(4) Uani 1 1 d . . .
H6 H 0.6565 0.6946 0.3870 0.058 Uiso 1 1 calc R . .
C4 C 0.6234(3) 0.9377(2) 0.1763(3) 0.0689(7) Uani 1 1 d . . .
H4 H 0.5843 1.0342 0.1627 0.083 Uiso 1 1 calc R . .
C14 C 0.7740(3) 0.1470(2) 0.4252(3) 0.0706(7) Uani 1 1 d . . .
H14A H 0.6704 0.1664 0.4126 0.106 Uiso 1 1 calc R . .
H14B H 0.8010 0.0729 0.4861 0.106 Uiso 1 1 calc R . .
H14C H 0.8312 0.1184 0.3512 0.106 Uiso 1 1 calc R . .
C5 C 0.6060(3) 0.8779(2) 0.2885(2) 0.0638(6) Uani 1 1 d . . .
H5 H 0.5532 0.9335 0.3505 0.077 Uiso 1 1 calc R . .
C12 C 0.6167(3) 0.3842(3) 0.1373(2) 0.0604(6) Uani 1 1 d . . .
H12 H 0.5517 0.4337 0.1971 0.072 Uiso 1 1 calc R . .
C3 C 0.6985(3) 0.8556(3) 0.0834(2) 0.0673(6) Uani 1 1 d . . .
H3 H 0.7094 0.8966 0.0070 0.081 Uiso 1 1 calc R . .
C13 C 0.7005(3) 0.3506(3) 0.6099(2) 0.0640(6) Uani 1 1 d . . .
H13A H 0.7235 0.4290 0.6420 0.096 Uiso 1 1 calc R . .
H13B H 0.7213 0.2723 0.6675 0.096 Uiso 1 1 calc R . .
H13C H 0.5973 0.3764 0.5940 0.096 Uiso 1 1 calc R . .
C8 C 0.8595(3) 0.3022(3) 0.0451(2) 0.0723(7) Uani 1 1 d . . .
H8 H 0.9601 0.2956 0.0424 0.087 Uiso 1 1 calc R . .
C11 C 0.5642(3) 0.3178(3) 0.0518(3) 0.0720(7) Uani 1 1 d . . .
H11 H 0.4639 0.3228 0.0547 0.086 Uiso 1 1 calc R . .
Cl2 Cl 1.36965(6) 0.24467(7) 0.35725(6) 0.06855(17) Uani 1 1 d . . .
C9 C 0.8049(4) 0.2365(4) -0.0405(3) 0.0926(10) Uani 1 1 d . . .
H9 H 0.8688 0.1867 -0.1007 0.111 Uiso 1 1 calc R . .
C10 C 0.6578(4) 0.2455(3) -0.0359(2) 0.0745(8) Uani 1 1 d . . .
H10 H 0.6213 0.2019 -0.0932 0.089 Uiso 1 1 calc R . .

loop_
_atom_site_aniso_label
_atom_site_aniso_U_11
_atom_site_aniso_U_22
_atom_site_aniso_U_33
_atom_site_aniso_U_23
_atom_site_aniso_U_13
_atom_site_aniso_U_12
Ga1 0.04312(13) 0.03924(14) 0.04660(14) -0.00348(9) -0.00239(9) -0.00145(9)
P1 0.0391(2) 0.0320(2) 0.0378(2) 0.00166(18) -0.00334(17) -0.00685(19)
S1 0.0407(2) 0.0441(3) 0.0486(3) 0.0038(2) -0.00046(19) -0.0092(2)
P2 0.0428(3) 0.0365(3) 0.0428(3) 0.00499(19) -0.00359(19) -0.0102(2)
S2 0.0462(3) 0.0563(3) 0.0428(3) 0.0034(2) -0.00819(19) -0.0090(2)
Cl1 0.1152(6) 0.0464(3) 0.0729(4) -0.0173(3) -0.0026(4) -0.0130(3)
C1 0.0387(9) 0.0319(9) 0.0458(10) 0.0030(7) -0.0074(7) -0.0080(7)
C7 0.0566(11) 0.0352(10) 0.0403(9) 0.0029(8) -0.0076(8) -0.0147(9)
N1 0.0431(8) 0.0402(9) 0.0426(8) 0.0050(7) -0.0019(6) -0.0061(7)
C2 0.0590(13) 0.0454(12) 0.0487(11) 0.0050(9) 0.0001(9) -0.0067(10)
C6 0.0541(11) 0.0391(11) 0.0476(10) -0.0001(8) -0.0029(8) -0.0082(9)
C4 0.0782(17) 0.0343(11) 0.0875(18) 0.0082(11) -0.0071(13) -0.0069(11)
C14 0.0696(16) 0.0445(13) 0.104(2) 0.0045(13) -0.0261(14) -0.0221(12)
C5 0.0713(15) 0.0401(12) 0.0725(15) -0.0103(11) -0.0015(12) -0.0024(11)
C12 0.0588(13) 0.0606(14) 0.0636(14) -0.0084(11) -0.0107(10) -0.0169(11)
C3 0.0800(17) 0.0513(14) 0.0652(14) 0.0222(11) -0.0071(12) -0.0143(12)
C13 0.0581(13) 0.0755(17) 0.0519(12) 0.0109(11) 0.0089(10) -0.0142(12)
C8 0.0698(16) 0.0867(19) 0.0663(15) -0.0295(14) 0.0073(12) -0.0291(14)
C11 0.0770(17) 0.0707(17) 0.0789(17) 0.0013(13) -0.0262(14) -0.0334(14)
Cl2 0.0393(3) 0.0838(4) 0.0728(4) -0.0059(3) -0.0026(2) -0.0012(3)
C9 0.109(3) 0.108(3) 0.0727(18) -0.0436(18) 0.0095(16) -0.045(2)
C10 0.112(2) 0.0687(17) 0.0581(14) -0.0027(12) -0.0206(14) -0.0467(17)

loop_
_atom_type_symbol
_atom_type_description
_atom_type_scat_dispersion_real
_atom_type_scat_dispersion_imag
_atom_type_scat_source
C C 0.0033 0.0016 'International Tables Vol C Tables 4.2.6.8 and 6.1.1.4'
H H 0.0000 0.0000 'International Tables Vol C Tables 4.2.6.8 and 6.1.1.4'
P P 0.1023 0.0942 'International Tables Vol C Tables 4.2.6.8 and 6.1.1.4'
S S 0.1246 0.1234 'International Tables Vol C Tables 4.2.6.8 and 6.1.1.4'
Cl Cl 0.1484 0.1585 'International Tables Vol C Tables 4.2.6.8 and 6.1.1.4'
Ga Ga 0.2307 1.6083 'International Tables Vol C Tables 4.2.6.8 and 6.1.1.4'
N N 0.0061 0.0033 'International Tables Vol C Tables 4.2.6.8 and 6.1.1.4'

loop_
_geom_angle_atom_site_label_1
_geom_angle_atom_site_label_2
_geom_angle_atom_site_label_3
_geom_angle
_geom_angle_site_symmetry_1
_geom_angle_site_symmetry_3
_geom_angle_publ_flag
Cl2 Ga1 Cl1 108.24(3) . . ?
Cl2 Ga1 S2 107.84(2) . . ?
Cl1 Ga1 S2 111.61(3) . . ?
Cl2 Ga1 S1 104.04(2) . . ?
Cl1 Ga1 S1 111.83(3) . . ?
S2 Ga1 S1 112.83(2) . . ?
N1 P1 C1 107.09(9) . . ?
N1 P1 C7 111.61(9) . . ?
C1 P1 C7 106.67(9) . . ?
N1 P1 S1 117.14(6) . . ?
C1 P1 S1 104.29(6) . . ?
C7 P1 S1 109.27(7) . . ?
P1 S1 Ga1 101.41(2) . . ?
N1 P2 C13 107.93(11) . . ?
N1 P2 C14 112.25(11) . . ?
C13 P2 C14 107.28(13) . . ?
N1 P2 S2 115.16(7) . . ?
C13 P2 S2 104.52(9) . . ?
C14 P2 S2 109.13(9) . . ?
P2 S2 Ga1 98.93(2) . . ?
C6 C1 C2 120.04(18) . . ?
C6 C1 P1 119.67(15) . . ?
C2 C1 P1 120.28(15) . . ?
C12 C7 C8 119.31(19) . . ?
C12 C7 P1 117.49(16) . . ?
C8 C7 P1 123.20(17) . . ?
P2 N1 P1 135.79(11) . . ?
C3 C2 C1 119.5(2) . . ?
C1 C6 C5 119.9(2) . . ?
C5 C4 C3 120.2(2) . . ?
C4 C5 C6 120.2(2) . . ?
C7 C12 C11 120.0(2) . . ?
C4 C3 C2 120.1(2) . . ?
C7 C8 C9 120.0(2) . . ?
C10 C11 C12 120.5(3) . . ?
C10 C9 C8 119.9(3) . . ?
C11 C10 C9 120.3(2) . . ?

loop_
_geom_bond_atom_site_label_1
_geom_bond_atom_site_label_2
_geom_bond_distance
_geom_bond_site_symmetry_2
_geom_bond_publ_flag
Ga1 Cl2 2.1764(6) . ?
Ga1 Cl1 2.1767(6) . ?
Ga1 S2 2.2579(6) . ?
Ga1 S1 2.2691(6) . ?
P1 N1 1.5809(16) . ?
P1 C1 1.7946(18) . ?
P1 C7 1.8073(18) . ?
P1 S1 2.0592(7) . ?
P2 N1 1.5789(17) . ?
P2 C13 1.781(2) . ?
P2 C14 1.791(2) . ?
P2 S2 2.0536(7) . ?
C1 C6 1.375(3) . ?
C1 C2 1.385(3) . ?
C7 C12 1.372(3) . ?
C7 C8 1.378(3) . ?
C2 C3 1.383(3) . ?
C6 C5 1.385(3) . ?
C4 C5 1.366(4) . ?
C4 C3 1.377(4) . ?
C12 C11 1.385(3) . ?
C8 C9 1.393(3) . ?
C11 C10 1.356(4) . ?
C9 C10 1.361(4) . ?

loop_
_geom_torsion_atom_site_label_1
_geom_torsion_atom_site_label_2
_geom_torsion_atom_site_label_3
_geom_torsion_atom_site_label_4
_geom_torsion
_geom_torsion_site_symmetry_1
_geom_torsion_site_symmetry_2
_geom_torsion_site_symmetry_3
_geom_torsion_site_symmetry_4
_geom_torsion_publ_flag
N1 P1 S1 Ga1 36.65(8) . . . . ?
C1 P1 S1 Ga1 154.78(6) . . . . ?
C7 P1 S1 Ga1 -91.49(7) . . . . ?
Cl2 Ga1 S1 P1 -163.27(3) . . . . ?
Cl1 Ga1 S1 P1 80.14(3) . . . . ?
S2 Ga1 S1 P1 -46.66(3) . . . . ?
N1 P2 S2 Ga1 -49.49(7) . . . . ?
C13 P2 S2 Ga1 -167.72(9) . . . . ?
C14 P2 S2 Ga1 77.79(11) . . . . ?
Cl2 Ga1 S2 P2 166.38(3) . . . . ?
Cl1 Ga1 S2 P2 -74.86(4) . . . . ?
S1 Ga1 S2 P2 52.06(3) . . . . ?
N1 P1 C1 C6 10.03(18) . . . . ?
C7 P1 C1 C6 129.65(16) . . . . ?
S1 P1 C1 C6 -114.77(15) . . . . ?
N1 P1 C1 C2 -171.09(16) . . . . ?
C7 P1 C1 C2 -51.47(18) . . . . ?
S1 P1 C1 C2 64.10(17) . . . . ?
N1 P1 C7 C12 49.57(19) . . . . ?
C1 P1 C7 C12 -67.08(18) . . . . ?
S1 P1 C7 C12 -179.26(15) . . . . ?
N1 P1 C7 C8 -130.5(2) . . . . ?
C1 P1 C7 C8 112.9(2) . . . . ?
S1 P1 C7 C8 0.7(2) . . . . ?
C13 P2 N1 P1 172.76(15) . . . . ?
C14 P2 N1 P1 -69.22(19) . . . . ?
S2 P2 N1 P1 56.46(17) . . . . ?
C1 P1 N1 P2 -164.89(14) . . . . ?
C7 P1 N1 P2 78.72(17) . . . . ?
S1 P1 N1 P2 -48.29(17) . . . . ?
C6 C1 C2 C3 1.1(3) . . . . ?
P1 C1 C2 C3 -177.82(18) . . . . ?
C2 C1 C6 C5 -0.1(3) . . . . ?
P1 C1 C6 C5 178.75(17) . . . . ?
C3 C4 C5 C6 1.5(4) . . . . ?
C1 C6 C5 C4 -1.1(4) . . . . ?
C8 C7 C12 C11 -0.5(4) . . . . ?
P1 C7 C12 C11 179.45(19) . . . . ?
C5 C4 C3 C2 -0.5(4) . . . . ?
C1 C2 C3 C4 -0.7(4) . . . . ?
C12 C7 C8 C9 0.8(4) . . . . ?
P1 C7 C8 C9 -179.2(2) . . . . ?
C7 C12 C11 C10 -0.1(4) . . . . ?
C7 C8 C9 C10 -0.5(5) . . . . ?
C12 C11 C10 C9 0.5(4) . . . . ?
C8 C9 C10 C11 -0.2(5) . . . . ?
